data_1502626
loop_
_publ_author_name
'Yao, Chang-Sheng'
'Wang, Cui-Hua'
'Jiang, Bei'
'Tu, Shu-Jiang'

_publ_section_title
;
 One-pot combinatorial synthesis of
 4-aryl-1H-thiopyrano[3,4-b]pyridine-5-one derivatives.
;
_journal_issue 4
_journal_name_full 'Journal of combinatorial chemistry'
_journal_page_first 472
_journal_page_last 475
_journal_paper_doi 10.1021/cc100017f
_journal_volume 12
_journal_year 2010
_chemical_formula_sum 'C17 H16 Br N O3 S'
_chemical_formula_weight 394.28
_chemical_name_systematic
; 
 ? 
;
_space_group_IT_number 14
_symmetry_space_group_name_Hall '-P 2yn'
_symmetry_space_group_name_H-M 'P 1 21/n 1'
_atom_sites_solution_hydrogens geom
_atom_sites_solution_primary direct
_atom_sites_solution_secondary difmap
_audit_creation_method SHELXL-97
_cell_angle_alpha 90.00
_cell_angle_beta 106.3110(10)
_cell_angle_gamma 90.00
_cell_formula_units_Z 4
_cell_length_a 7.98260(10)
_cell_length_b 15.1896(2)
_cell_length_c 14.0058(2)
_cell_measurement_temperature 296(2)
_cell_volume 1629.89(4)
_computing_structure_refinement 'SHELXL-97 (Sheldrick, 1997)'
_computing_structure_solution 'SHELXS-97 (Sheldrick, 1990)'
_diffrn_ambient_temperature 296(2)
_diffrn_measured_fraction_theta_full 0.987
_diffrn_measured_fraction_theta_max 0.987
_diffrn_radiation_monochromator graphite
_diffrn_radiation_source 'fine-focus sealed tube'
_diffrn_radiation_type MoK\a
_diffrn_radiation_wavelength 0.71073
_diffrn_reflns_av_R_equivalents 0.0362
_diffrn_reflns_av_sigmaI/netI 0.0425
_diffrn_reflns_limit_h_max 9
_diffrn_reflns_limit_h_min -10
_diffrn_reflns_limit_k_max 19
_diffrn_reflns_limit_k_min -16
_diffrn_reflns_limit_l_max 18
_diffrn_reflns_limit_l_min -17
_diffrn_reflns_number 14145
_diffrn_reflns_theta_full 27.71
_diffrn_reflns_theta_max 27.71
_diffrn_reflns_theta_min 2.02
_exptl_absorpt_coefficient_mu 2.664
_exptl_crystal_density_diffrn 1.607
_exptl_crystal_density_method 'not measured'
_exptl_crystal_F_000 800
_refine_diff_density_max 1.592
_refine_diff_density_min -1.789
_refine_diff_density_rms 0.082
_refine_ls_extinction_method none
_refine_ls_goodness_of_fit_ref 1.071
_refine_ls_hydrogen_treatment mixed
_refine_ls_matrix_type full
_refine_ls_number_parameters 208
_refine_ls_number_reflns 3774
_refine_ls_number_restraints 0
_refine_ls_restrained_S_all 1.071
_refine_ls_R_factor_all 0.0993
_refine_ls_R_factor_gt 0.0636
_refine_ls_shift/su_max 0.001
_refine_ls_shift/su_mean 0.000
_refine_ls_structure_factor_coef Fsqd
_refine_ls_weighting_details 'calc w=1/[\s^2^(Fo^2^)+(0.0604P)^2^+3.7349P] where P=(Fo^2^+2Fc^2^)/3'
_refine_ls_weighting_scheme calc
_refine_ls_wR_factor_gt 0.1536
_refine_ls_wR_factor_ref 0.1723
_reflns_number_gt 2509
_reflns_number_total 3774
_reflns_threshold_expression >2sigma(I)
_cod_data_source_file cc100017f_si_002.cif
_cod_data_source_block y
_cod_database_code 1502626

loop_
_symmetry_equiv_pos_as_xyz
'x, y, z'
'-x+1/2, y+1/2, -z+1/2'
'-x, -y, -z'
'x-1/2, -y-1/2, z-1/2'

loop_
_atom_site_label
_atom_site_type_symbol
_atom_site_fract_x
_atom_site_fract_y
_atom_site_fract_z
_atom_site_U_iso_or_equiv
_atom_site_adp_type
_atom_site_occupancy
_atom_site_symmetry_multiplicity
_atom_site_calc_flag
_atom_site_refinement_flags
Br1 Br 0.36536(12) 1.16876(4) 0.50396(5) 0.0937(3) Uani 1 1 d .
S1 S 0.69339(15) 0.70315(9) 0.74381(9) 0.0492(3) Uani 1 1 d .
C8 C 0.3334(5) 0.7214(3) 0.6741(3) 0.0350(9) Uani 1 1 d .
O3 O -0.0988(4) 0.9283(2) 0.7571(2) 0.0465(8) Uani 1 1 d .
O1 O 0.2030(4) 0.7146(2) 0.6029(2) 0.0511(8) Uani 1 1 d .
C5 C 0.4759(5) 0.7841(3) 0.8375(3) 0.0312(8) Uani 1 1 d .
C3 C 0.1964(5) 0.8515(3) 0.7401(3) 0.0318(8) Uani 1 1 d .
H3A H 0.0879 0.8245 0.7001 0.038 Uiso 1 1 calc R
N1 N 0.4664(4) 0.8352(2) 0.9162(2) 0.0370(8) Uani 1 1 d .
H1A H 0.5603 0.8456 0.9629 0.044 Uiso 1 1 calc R
C4 C 0.3428(5) 0.7843(3) 0.7523(3) 0.0302(8) Uani 1 1 d .
O2 O -0.0519(4) 0.9041(3) 0.9189(3) 0.0651(10) Uani 1 1 d .
C6 C 0.6377(6) 0.7287(3) 0.8564(3) 0.0452(11) Uani 1 1 d .
H6A H 0.6199 0.6743 0.8885 0.054 Uiso 1 1 calc R
H6B H 0.7342 0.7598 0.9013 0.054 Uiso 1 1 calc R
C1 C 0.3103(5) 0.8709(3) 0.9232(3) 0.0344(9) Uani 1 1 d .
C15 C 0.3116(7) 1.0728(3) 0.5776(4) 0.0553(13) Uani 1 1 d .
C16 C 0.3483(6) 1.0784(3) 0.6776(3) 0.0451(10) Uani 1 1 d .
H16A H 0.3987 1.1291 0.7107 0.054 Uiso 1 1 calc R
C12 C 0.2341(5) 0.9316(3) 0.6841(3) 0.0352(9) Uani 1 1 d .
C17 C 0.3100(5) 1.0075(3) 0.7303(3) 0.0408(10) Uani 1 1 d .
H17A H 0.3364 1.0114 0.7992 0.049 Uiso 1 1 calc R
C2 C 0.1733(5) 0.8746(3) 0.8411(3) 0.0328(8) Uani 1 1 d .
C11 C -0.2762(5) 0.9547(3) 0.7496(4) 0.0501(12) Uani 1 1 d .
H11A H -0.3337 0.9716 0.6824 0.075 Uiso 1 1 calc R
H11B H -0.2749 1.0037 0.7932 0.075 Uiso 1 1 calc R
H11C H -0.3377 0.9064 0.7684 0.075 Uiso 1 1 calc R
C10 C 0.0009(5) 0.9030(3) 0.8464(3) 0.0364(9) Uani 1 1 d .
C7 C 0.4821(6) 0.6589(3) 0.6794(4) 0.0498(11) Uani 1 1 d .
H7A H 0.4821 0.6431 0.6123 0.060 Uiso 1 1 calc R
H7B H 0.4630 0.6054 0.7128 0.060 Uiso 1 1 calc R
C9 C 0.3174(6) 0.9032(3) 1.0252(3) 0.0485(11) Uani 1 1 d .
H9A H 0.2058 0.9268 1.0250 0.073 Uiso 1 1 calc R
H9B H 0.4045 0.9484 1.0445 0.073 Uiso 1 1 calc R
H9C H 0.3466 0.8553 1.0715 0.073 Uiso 1 1 calc R
C13 C 0.1955(11) 0.9294(4) 0.5818(4) 0.087(2) Uani 1 1 d .
H13A H 0.1424 0.8797 0.5477 0.105 Uiso 1 1 calc R
C14 C 0.2342(13) 0.9997(4) 0.5287(4) 0.107(3) Uani 1 1 d .
H14A H 0.2073 0.9969 0.4597 0.129 Uiso 1 1 calc R

loop_
_atom_site_aniso_label
_atom_site_aniso_U_11
_atom_site_aniso_U_22
_atom_site_aniso_U_33
_atom_site_aniso_U_23
_atom_site_aniso_U_13
_atom_site_aniso_U_12
Br1 0.1642(8) 0.0512(4) 0.0818(5) 0.0228(3) 0.0608(5) 0.0060(4)
S1 0.0426(6) 0.0587(8) 0.0484(6) -0.0037(5) 0.0160(5) 0.0116(5)
C8 0.040(2) 0.035(2) 0.0299(19) 0.0003(16) 0.0105(16) 0.0008(17)
O3 0.0339(15) 0.059(2) 0.0466(17) -0.0013(15) 0.0117(13) 0.0071(14)
O1 0.0524(18) 0.059(2) 0.0343(15) -0.0176(14) -0.0003(13) 0.0025(16)
C5 0.0320(19) 0.035(2) 0.0266(18) 0.0020(15) 0.0082(14) 0.0002(16)
C3 0.0329(19) 0.036(2) 0.0245(17) -0.0038(15) 0.0043(14) 0.0025(16)
N1 0.0336(17) 0.050(2) 0.0238(15) -0.0034(14) 0.0030(12) 0.0022(15)
C4 0.0346(19) 0.032(2) 0.0241(17) 0.0016(15) 0.0084(14) 0.0015(16)
O2 0.055(2) 0.101(3) 0.0477(19) 0.0019(19) 0.0270(16) 0.017(2)
C6 0.046(2) 0.052(3) 0.035(2) 0.0063(19) 0.0060(18) 0.015(2)
C1 0.037(2) 0.040(2) 0.0279(18) -0.0010(16) 0.0111(15) -0.0038(18)
C15 0.084(4) 0.038(3) 0.050(3) 0.010(2) 0.029(2) 0.011(3)
C16 0.044(2) 0.044(3) 0.049(2) 0.000(2) 0.0155(19) 0.001(2)
C12 0.042(2) 0.036(2) 0.0280(18) 0.0015(16) 0.0105(16) 0.0102(18)
C17 0.041(2) 0.051(3) 0.0308(19) -0.0018(18) 0.0101(17) -0.001(2)
C2 0.0320(19) 0.039(2) 0.0283(18) -0.0019(16) 0.0092(15) -0.0007(17)
C11 0.031(2) 0.054(3) 0.066(3) -0.006(2) 0.015(2) 0.008(2)
C10 0.037(2) 0.036(2) 0.038(2) -0.0053(17) 0.0125(17) -0.0021(17)
C7 0.059(3) 0.045(3) 0.046(2) -0.007(2) 0.015(2) 0.009(2)
C9 0.054(3) 0.064(3) 0.028(2) -0.009(2) 0.0124(18) 0.000(2)
C13 0.180(7) 0.046(3) 0.029(2) -0.003(2) 0.019(3) -0.019(4)
C14 0.232(9) 0.056(4) 0.034(3) 0.006(3) 0.035(4) -0.020(5)

loop_
_atom_type_symbol
_atom_type_description
_atom_type_scat_dispersion_real
_atom_type_scat_dispersion_imag
_atom_type_scat_source
C C 0.0033 0.0016 'International Tables Vol C Tables 4.2.6.8 and 6.1.1.4'
H H 0.0000 0.0000 'International Tables Vol C Tables 4.2.6.8 and 6.1.1.4'
N N 0.0061 0.0033 'International Tables Vol C Tables 4.2.6.8 and 6.1.1.4'
O O 0.0106 0.0060 'International Tables Vol C Tables 4.2.6.8 and 6.1.1.4'
S S 0.1246 0.1234 'International Tables Vol C Tables 4.2.6.8 and 6.1.1.4'
Br Br -0.2901 2.4595 'International Tables Vol C Tables 4.2.6.8 and 6.1.1.4'

loop_
_geom_angle_atom_site_label_1
_geom_angle_atom_site_label_2
_geom_angle_atom_site_label_3
_geom_angle
C6 S1 C7 95.3(2)
O1 C8 C4 121.7(4)
O1 C8 C7 117.7(4)
C4 C8 C7 120.6(3)
C10 O3 C11 117.4(3)
C4 C5 N1 120.0(3)
C4 C5 C6 125.4(4)
N1 C5 C6 114.6(3)
C2 C3 C12 112.9(3)
C2 C3 C4 109.9(3)
C12 C3 C4 109.6(3)
C2 C3 H3A 108.1
C12 C3 H3A 108.1
C4 C3 H3A 108.1
C5 N1 C1 122.2(3)
C5 N1 H1A 118.9
C1 N1 H1A 118.9
C5 C4 C8 121.9(4)
C5 C4 C3 119.2(3)
C8 C4 C3 119.0(3)
C5 C6 S1 112.3(3)
C5 C6 H6A 109.1
S1 C6 H6A 109.1
C5 C6 H6B 109.1
S1 C6 H6B 109.1
H6A C6 H6B 107.9
C2 C1 N1 119.0(3)
C2 C1 C9 127.3(4)
N1 C1 C9 113.7(3)
C16 C15 C14 120.6(5)
C16 C15 Br1 119.9(4)
C14 C15 Br1 119.5(4)
C15 C16 C17 119.2(5)
C15 C16 H16A 120.4
C17 C16 H16A 120.4
C17 C12 C13 116.7(4)
C17 C12 C3 123.4(3)
C13 C12 C3 119.9(4)
C12 C17 C16 122.2(4)
C12 C17 H17A 118.9
C16 C17 H17A 118.9
C1 C2 C10 121.2(4)
C1 C2 C3 120.3(3)
C10 C2 C3 118.5(3)
O3 C11 H11A 109.5
O3 C11 H11B 109.5
H11A C11 H11B 109.5
O3 C11 H11C 109.5
H11A C11 H11C 109.5
H11B C11 H11C 109.5
O2 C10 O3 121.9(4)
O2 C10 C2 127.2(4)
O3 C10 C2 111.0(3)
C8 C7 S1 113.8(3)
C8 C7 H7A 108.8
S1 C7 H7A 108.8
C8 C7 H7B 108.8
S1 C7 H7B 108.8
H7A C7 H7B 107.7
C1 C9 H9A 109.5
C1 C9 H9B 109.5
H9A C9 H9B 109.5
C1 C9 H9C 109.5
H9A C9 H9C 109.5
H9B C9 H9C 109.5
C12 C13 C14 121.4(5)
C12 C13 H13A 119.3
C14 C13 H13A 119.3
C15 C14 C13 119.9(5)
C15 C14 H14A 120.1
C13 C14 H14A 120.1

loop_
_geom_bond_atom_site_label_1
_geom_bond_atom_site_label_2
_geom_bond_distance
Br1 C15 1.903(5)
S1 C6 1.796(5)
S1 C7 1.805(5)
C8 O1 1.227(5)
C8 C4 1.441(5)
C8 C7 1.505(6)
O3 C10 1.337(5)
O3 C11 1.447(5)
C5 C4 1.357(5)
C5 N1 1.368(5)
C5 C6 1.501(6)
C3 C2 1.518(5)
C3 C12 1.523(6)
C3 C4 1.524(5)
C3 H3A 0.9800
N1 C1 1.388(5)
N1 H1A 0.8600
O2 C10 1.204(5)
C6 H6A 0.9700
C6 H6B 0.9700
C1 C2 1.347(5)
C1 C9 1.496(5)
C15 C16 1.351(7)
C15 C14 1.359(8)
C16 C17 1.387(6)
C16 H16A 0.9300
C12 C17 1.377(6)
C12 C13 1.379(6)
C17 H17A 0.9300
C2 C10 1.464(6)
C11 H11A 0.9600
C11 H11B 0.9600
C11 H11C 0.9600
C7 H7A 0.9700
C7 H7B 0.9700
C9 H9A 0.9600
C9 H9B 0.9600
C9 H9C 0.9600
C13 C14 1.385(8)
C13 H13A 0.9300
C14 H14A 0.9300

loop_
_geom_hbond_atom_site_label_D
_geom_hbond_atom_site_label_H
_geom_hbond_atom_site_label_A
_geom_hbond_distance_DH
_geom_hbond_distance_HA
_geom_hbond_distance_DA
_geom_hbond_angle_DHA
_geom_hbond_site_symmetry_A
N1 H1A O1 0.86 2.17 2.864(4) 137.2 4_676

loop_
_geom_torsion_atom_site_label_1
_geom_torsion_atom_site_label_2
_geom_torsion_atom_site_label_3
_geom_torsion_atom_site_label_4
_geom_torsion
C4 C5 N1 C1 16.4(6)
C6 C5 N1 C1 -161.6(4)
N1 C5 C4 C8 -169.5(4)
C6 C5 C4 C8 8.3(6)
N1 C5 C4 C3 8.8(6)
C6 C5 C4 C3 -173.4(4)
O1 C8 C4 C5 170.8(4)
C7 C8 C4 C5 -6.7(6)
O1 C8 C4 C3 -7.5(6)
C7 C8 C4 C3 174.9(4)
C2 C3 C4 C5 -29.6(5)
C12 C3 C4 C5 95.0(4)
C2 C3 C4 C8 148.8(4)
C12 C3 C4 C8 -86.6(4)
C4 C5 C6 S1 28.2(6)
N1 C5 C6 S1 -153.9(3)
C7 S1 C6 C5 -53.3(4)
C5 N1 C1 C2 -16.9(6)
C5 N1 C1 C9 164.2(4)
C14 C15 C16 C17 1.5(9)
Br1 C15 C16 C17 -179.3(3)
C2 C3 C12 C17 25.5(5)
C4 C3 C12 C17 -97.3(4)
C2 C3 C12 C13 -156.0(5)
C4 C3 C12 C13 81.1(6)
C13 C12 C17 C16 -0.8(7)
C3 C12 C17 C16 177.7(4)
C15 C16 C17 C12 -0.5(7)
N1 C1 C2 C10 173.5(4)
C9 C1 C2 C10 -7.7(7)
N1 C1 C2 C3 -8.1(6)
C9 C1 C2 C3 170.6(4)
C12 C3 C2 C1 -93.3(5)
C4 C3 C2 C1 29.4(5)
C12 C3 C2 C10 85.0(4)
C4 C3 C2 C10 -152.3(4)
C11 O3 C10 O2 -1.9(6)
C11 O3 C10 C2 177.5(4)
C1 C2 C10 O2 -20.3(7)
C3 C2 C10 O2 161.4(5)
C1 C2 C10 O3 160.4(4)
C3 C2 C10 O3 -17.9(5)
O1 C8 C7 S1 151.3(4)
C4 C8 C7 S1 -31.1(5)
C6 S1 C7 C8 55.5(4)
C17 C12 C13 C14 1.1(10)
C3 C12 C13 C14 -177.5(7)
C16 C15 C14 C13 -1.2(12)
Br1 C15 C14 C13 179.6(6)
C12 C13 C14 C15 -0.1(13)
